data_7711198
loop_
_publ_author_name
'Herrera, Susana'
'Rivero, Kennett I.'
'Guzm\'an, Alexis'
'Cede\~no, Jonathan'
'Miksovska, Jaroslava'
'Raptis, Raphael G.'

_publ_section_title
;
 Mononuclear, hexanuclear and polymeric indium(iii) pyrazolido complexes;
 structural characterization, dynamic solution studies and luminescent
 properties
;
_journal_name_full 'Dalton Transactions'
_journal_paper_doi 10.1039/D2DT01901A
_journal_year 2022
_chemical_formula_moiety 'C12 H15 Br3 Cl3 In N6 O'
_chemical_formula_sum 'C12 H15 Br3 Cl3 In N6 O'
_chemical_formula_weight 720.18
_chemical_name_common mer-[InCl3(4-Br-pzH)3].(C3H6O)
_chemical_name_systematic InCl3(N2C3BrH3)3
_space_group_crystal_system monoclinic
_space_group_IT_number 15
_space_group_name_Hall '-C 2yc'
_space_group_name_H-M_alt 'C 1 2/c 1'
_atom_sites_solution_hydrogens geom
_audit_creation_date 2022-04-27
_audit_creation_method
;
Olex2 1.3
(compiled 2020.11.12 svn.r5f609507 for OlexSys, GUI svn.r6408)
;
_audit_update_record
;
2022-08-30 deposited with the CCDC.	2022-09-01 downloaded from the CCDC.
;
_cell_angle_alpha 90
_cell_angle_beta 103.642(2)
_cell_angle_gamma 90
_cell_formula_units_Z 8
_cell_length_a 21.5137(18)
_cell_length_b 13.4766(11)
_cell_length_c 14.5898(12)
_cell_measurement_reflns_used 9923
_cell_measurement_temperature 296
_cell_measurement_theta_max 26.44
_cell_measurement_theta_min 2.87
_cell_volume 4110.7(6)
_computing_cell_refinement 'SAINT v7.68A (Bruker, 2009)'
_computing_data_collection 'Bruker APEX2'
_computing_data_reduction 'SAINT v7.68A (Bruker, 2009)'
_computing_molecular_graphics 'Olex2 1.3 (Dolomanov et al., 2009)'
_computing_publication_material 'Olex2 1.3 (Dolomanov et al., 2009)'
_computing_structure_refinement 'SHELXL 2018/3 (Sheldrick, 2015)'
_computing_structure_solution 'SHELXT 2018/2 (Sheldrick, 2018)'
_diffrn_ambient_temperature 296
_diffrn_measured_fraction_theta_full 0.973
_diffrn_measured_fraction_theta_max 0.962
_diffrn_measurement_device_type 'Bruker APEX-II CCD'
_diffrn_measurement_method '\w scans'
_diffrn_radiation_type MoK\a
_diffrn_radiation_wavelength 0.71073
_diffrn_reflns_av_R_equivalents 0.1635
_diffrn_reflns_av_unetI/netI 0.1256
_diffrn_reflns_Laue_measured_fraction_full 0.973
_diffrn_reflns_Laue_measured_fraction_max 0.962
_diffrn_reflns_limit_h_max 25
_diffrn_reflns_limit_h_min -25
_diffrn_reflns_limit_k_max 16
_diffrn_reflns_limit_k_min -16
_diffrn_reflns_limit_l_max 18
_diffrn_reflns_limit_l_min -10
_diffrn_reflns_number 8140
_diffrn_reflns_point_group_measured_fraction_full 0.973
_diffrn_reflns_point_group_measured_fraction_max 0.962
_diffrn_reflns_theta_full 25.242
_diffrn_reflns_theta_max 26.442
_diffrn_reflns_theta_min 2.873
_exptl_absorpt_coefficient_mu 7.374
_exptl_absorpt_correction_T_max 0.7454
_exptl_absorpt_correction_T_min 0.3361
_exptl_absorpt_correction_type multi-scan
_exptl_absorpt_process_details
;
SADABS-2016/2 (Bruker,2016) was used for absorption correction.
wR2(int) was 0.1635 after correction.
The \l/2 correction factor is Not present.
;
_exptl_crystal_colour 'clear colourless'
_exptl_crystal_colour_lustre clear
_exptl_crystal_colour_primary colourless
_exptl_crystal_density_diffrn 2.327
_exptl_crystal_description plate
_exptl_crystal_F_000 2480
_exptl_crystal_size_max 0.485
_exptl_crystal_size_mid 0.308
_exptl_crystal_size_min 0.073
_refine_diff_density_max 1.404
_refine_diff_density_min -1.233
_refine_diff_density_rms 0.179
_refine_ls_extinction_coef 0.00085(11)
_refine_ls_extinction_expression Fc^*^=kFc[1+0.001xFc^2^\l^3^/sin(2\q)]^-1/4^
_refine_ls_extinction_method 'SHELXL-2018/3 (Sheldrick 2018)'
_refine_ls_goodness_of_fit_ref 1.015
_refine_ls_hydrogen_treatment constr
_refine_ls_matrix_type full
_refine_ls_number_parameters 200
_refine_ls_number_reflns 4078
_refine_ls_number_restraints 0
_refine_ls_restrained_S_all 1.015
_refine_ls_R_factor_all 0.0646
_refine_ls_R_factor_gt 0.0528
_refine_ls_shift/su_max 0.001
_refine_ls_shift/su_mean 0.000
_refine_ls_structure_factor_coef Fsqd
_refine_ls_weighting_details 'w=1/[\s^2^(Fo^2^)+(0.0580P)^2^+30.6620P] where P=(Fo^2^+2Fc^2^)/3'
_refine_ls_weighting_scheme calc
_refine_ls_wR_factor_gt 0.1400
_refine_ls_wR_factor_ref 0.1517
_reflns_Friedel_coverage 0.000
_reflns_number_gt 3376
_reflns_number_total 4078
_reflns_threshold_expression 'I > 2\s(I)'
_cod_data_source_file d2dt01901a2.cif
_cod_data_source_block sh032_01_a
_cod_database_code 7711198
_shelx_shelxl_version_number 2018/3
_shelx_space_group_comment
;
The symmetry employed for this shelxl refinement is uniquely defined
by the following loop, which should always be used as a source of
symmetry information in preference to the above space-group names.
They are only intended as comments.
;
_shelx_estimated_absorpt_t_max 0.615
_shelx_estimated_absorpt_t_min 0.124
_olex2_refinement_description
;
1.a Aromatic/amide H refined with riding coordinates:
 N2(H2), N6(H6), N4(H4), C3(H3), C6(H6A), C1(H1), C9(H9), C10(H10), C7(H7)
;
_smtbx_masks_void_probe_radius 1.2
_smtbx_masks_void_truncation_radius 1.2
_olex2_submission_original_sample_id SH204
_olex2_submission_special_instructions 'No special instructions were received'

loop_
_space_group_symop_operation_xyz
'x, y, z'
'-x, y, -z+1/2'
'x+1/2, y+1/2, z'
'-x+1/2, y+1/2, -z+1/2'
'-x, -y, -z'
'x, -y, z-1/2'
'-x+1/2, -y+1/2, -z'
'x+1/2, -y+1/2, z-1/2'

loop_
_atom_site_label
_atom_site_type_symbol
_atom_site_fract_x
_atom_site_fract_y
_atom_site_fract_z
_atom_site_U_iso_or_equiv
_atom_site_adp_type
_atom_site_occupancy
_atom_site_site_symmetry_order
_atom_site_calc_flag
_atom_site_refinement_flags_posn
_atom_site_refinement_flags_adp
_atom_site_refinement_flags_occupancy
_atom_site_disorder_assembly
_atom_site_disorder_group
In1 In 0.74382(2) 0.43996(3) 0.36919(3) 0.02876(18) Uani 1 1 d . . . . .
Br1 Br 1.01756(4) 0.58132(10) 0.38233(7) 0.0710(4) Uani 1 1 d . . . . .
Br2 Br 0.61628(6) 0.83860(7) 0.43896(10) 0.0818(4) Uani 1 1 d . . . . .
Br3 Br 0.46693(4) 0.38478(12) 0.40755(10) 0.0863(4) Uani 1 1 d . . . . .
Cl3 Cl 0.80411(8) 0.40159(13) 0.53186(12) 0.0395(4) Uani 1 1 d . . . . .
Cl1 Cl 0.68316(8) 0.50073(14) 0.21602(12) 0.0407(4) Uani 1 1 d . . . . .
Cl2 Cl 0.77008(9) 0.27840(12) 0.31051(14) 0.0446(4) Uani 1 1 d . . . . .
N7 N 0.8307(2) 0.5149(4) 0.3382(4) 0.0341(12) Uani 1 1 d . . . . .
N5 N 0.6543(3) 0.3840(5) 0.4100(4) 0.0405(14) Uani 1 1 d . . . . .
N2 N 0.8283(3) 0.5958(5) 0.2844(5) 0.0396(13) Uani 1 1 d . . . . .
H2 H 0.793519 0.622317 0.252645 0.048 Uiso 1 1 calc R U . . .
N3 N 0.7144(3) 0.5863(4) 0.4296(4) 0.0352(12) Uani 1 1 d . . . . .
N6 N 0.6546(3) 0.3414(5) 0.4913(5) 0.0483(16) Uani 1 1 d . . . . .
H6 H 0.688872 0.322645 0.530891 0.058 Uiso 1 1 calc R U . . .
N4 N 0.7183(3) 0.5970(5) 0.5235(4) 0.0427(14) Uani 1 1 d . . . . .
H4 H 0.738062 0.556334 0.565875 0.051 Uiso 1 1 calc R U . . .
C5 C 0.6636(3) 0.7218(5) 0.4580(6) 0.0425(16) Uani 1 1 d . . . . .
C3 C 0.8919(3) 0.4984(6) 0.3764(5) 0.0422(16) Uani 1 1 d . . . . .
H3 H 0.907840 0.446983 0.417846 0.051 Uiso 1 1 calc R U . . .
C6 C 0.6805(3) 0.6632(5) 0.3904(5) 0.0392(15) Uani 1 1 d . . . . .
H6A H 0.669498 0.676205 0.325937 0.047 Uiso 1 1 calc R U . . .
C1 C 0.8870(3) 0.6304(6) 0.2862(6) 0.0451(17) Uani 1 1 d . . . . .
H1 H 0.897596 0.684913 0.253899 0.054 Uiso 1 1 calc R U . . .
C2 C 0.9280(3) 0.5685(6) 0.3457(5) 0.0423(17) Uani 1 1 d . . . . .
C9 C 0.5943(4) 0.4053(7) 0.3707(6) 0.0511(19) Uani 1 1 d . . . . .
H9 H 0.579766 0.437860 0.313422 0.061 Uiso 1 1 calc R U . . .
C10 C 0.6884(4) 0.6770(6) 0.5417(6) 0.0480(18) Uani 1 1 d . . . . .
H10 H 0.685028 0.698725 0.600857 0.058 Uiso 1 1 calc R U . . .
C8 C 0.5564(3) 0.3713(6) 0.4282(6) 0.0452(17) Uani 1 1 d . . . . .
C7 C 0.5968(4) 0.3307(8) 0.5053(7) 0.062(2) Uani 1 1 d . . . . .
H7 H 0.585782 0.301435 0.556981 0.075 Uiso 1 1 calc R U . . .

loop_
_atom_site_aniso_label
_atom_site_aniso_U_11
_atom_site_aniso_U_22
_atom_site_aniso_U_33
_atom_site_aniso_U_23
_atom_site_aniso_U_13
_atom_site_aniso_U_12
In1 0.0320(3) 0.0222(2) 0.0294(3) -0.00115(17) 0.00200(17) -0.00098(16)
Br1 0.0342(4) 0.1132(9) 0.0610(6) 0.0201(6) 0.0020(4) -0.0128(5)
Br2 0.0861(7) 0.0441(5) 0.1091(9) -0.0203(6) 0.0106(6) 0.0240(5)
Br3 0.0334(4) 0.1191(11) 0.1041(9) 0.0075(8) 0.0116(5) -0.0044(5)
Cl3 0.0432(8) 0.0355(8) 0.0343(8) 0.0057(7) -0.0017(6) 0.0012(7)
Cl1 0.0439(8) 0.0430(9) 0.0300(8) 0.0015(7) -0.0020(6) 0.0021(7)
Cl2 0.0591(10) 0.0247(7) 0.0480(10) -0.0075(7) 0.0083(8) 0.0015(7)
N7 0.034(3) 0.034(3) 0.034(3) 0.004(3) 0.007(2) 0.000(2)
N5 0.036(3) 0.042(3) 0.041(3) 0.011(3) 0.005(2) 0.002(3)
N2 0.035(3) 0.035(3) 0.046(3) 0.012(3) 0.006(2) 0.000(3)
N3 0.050(3) 0.021(2) 0.034(3) 0.001(2) 0.009(2) 0.000(2)
N6 0.043(3) 0.048(4) 0.052(4) 0.019(3) 0.006(3) 0.005(3)
N4 0.066(4) 0.035(3) 0.028(3) -0.005(3) 0.012(3) 0.001(3)
C5 0.044(4) 0.028(3) 0.055(5) -0.011(3) 0.011(3) 0.000(3)
C3 0.036(3) 0.041(4) 0.044(4) 0.010(3) -0.002(3) 0.003(3)
C6 0.045(4) 0.030(3) 0.037(4) -0.004(3) 0.000(3) 0.004(3)
C1 0.042(4) 0.043(4) 0.050(4) 0.011(4) 0.009(3) -0.007(3)
C2 0.027(3) 0.056(5) 0.038(4) 0.005(4) -0.002(3) -0.007(3)
C9 0.039(4) 0.061(5) 0.050(4) 0.016(4) 0.003(3) -0.002(4)
C10 0.064(5) 0.040(4) 0.043(4) -0.011(4) 0.019(4) -0.006(4)
C8 0.026(3) 0.048(4) 0.061(5) 0.006(4) 0.010(3) 0.001(3)
C7 0.041(4) 0.070(6) 0.076(6) 0.024(5) 0.014(4) -0.008(4)

loop_
_atom_type_symbol
_atom_type_description
_atom_type_scat_dispersion_real
_atom_type_scat_dispersion_imag
_atom_type_scat_source
C C 0.0033 0.0016 'International Tables Vol C Tables 4.2.6.8 and 6.1.1.4'
H H 0.0000 0.0000 'International Tables Vol C Tables 4.2.6.8 and 6.1.1.4'
Br Br -0.2901 2.4595 'International Tables Vol C Tables 4.2.6.8 and 6.1.1.4'
Cl Cl 0.1484 0.1585 'International Tables Vol C Tables 4.2.6.8 and 6.1.1.4'
In In -0.7276 1.3100 'International Tables Vol C Tables 4.2.6.8 and 6.1.1.4'
N N 0.0061 0.0033 'International Tables Vol C Tables 4.2.6.8 and 6.1.1.4'

loop_
_geom_angle_atom_site_label_1
_geom_angle_atom_site_label_2
_geom_angle_atom_site_label_3
_geom_angle
_geom_angle_site_symmetry_1
_geom_angle_site_symmetry_3
_geom_angle_publ_flag
Cl1 In1 Cl3 172.27(6) . . ?
Cl1 In1 Cl2 95.47(6) . . ?
Cl2 In1 Cl3 92.15(6) . . ?
N7 In1 Cl3 90.80(15) . . ?
N7 In1 Cl1 87.47(15) . . ?
N7 In1 Cl2 93.28(16) . . ?
N7 In1 N5 172.3(2) . . ?
N7 In1 N3 90.5(2) . . ?
N5 In1 Cl3 87.97(16) . . ?
N5 In1 Cl1 92.74(16) . . ?
N5 In1 Cl2 94.35(17) . . ?
N5 In1 N3 81.8(2) . . ?
N3 In1 Cl3 86.63(15) . . ?
N3 In1 Cl1 85.85(15) . . ?
N3 In1 Cl2 176.03(15) . . ?
N2 N7 In1 124.2(4) . . ?
C3 N7 In1 128.9(5) . . ?
C3 N7 N2 106.4(6) . . ?
N6 N5 In1 123.8(5) . . ?
C9 N5 In1 128.2(5) . . ?
C9 N5 N6 106.5(6) . . ?
N7 N2 H2 124.3 . . ?
N7 N2 C1 111.5(6) . . ?
C1 N2 H2 124.3 . . ?
N4 N3 In1 121.2(4) . . ?
C6 N3 In1 132.8(5) . . ?
C6 N3 N4 104.5(6) . . ?
N5 N6 H6 123.7 . . ?
C7 N6 N5 112.6(7) . . ?
C7 N6 H6 123.7 . . ?
N3 N4 H4 124.0 . . ?
C10 N4 N3 112.0(7) . . ?
C10 N4 H4 124.0 . . ?
C6 C5 Br2 127.2(6) . . ?
C10 C5 Br2 126.7(6) . . ?
C10 C5 C6 106.0(7) . . ?
N7 C3 H3 125.3 . . ?
N7 C3 C2 109.4(7) . . ?
C2 C3 H3 125.3 . . ?
N3 C6 C5 110.6(6) . . ?
N3 C6 H6A 124.7 . . ?
C5 C6 H6A 124.7 . . ?
N2 C1 H1 127.4 . . ?
N2 C1 C2 105.3(6) . . ?
C2 C1 H1 127.4 . . ?
C3 C2 Br1 126.4(6) . . ?
C3 C2 C1 107.5(6) . . ?
C1 C2 Br1 126.0(6) . . ?
N5 C9 H9 125.6 . . ?
N5 C9 C8 108.9(7) . . ?
C8 C9 H9 125.6 . . ?
N4 C10 C5 106.9(7) . . ?
N4 C10 H10 126.5 . . ?
C5 C10 H10 126.5 . . ?
C9 C8 Br3 126.8(6) . . ?
C7 C8 Br3 126.8(6) . . ?
C7 C8 C9 106.3(6) . . ?
N6 C7 C8 105.7(7) . . ?
N6 C7 H7 127.1 . . ?
C8 C7 H7 127.1 . . ?

loop_
_geom_bond_atom_site_label_1
_geom_bond_atom_site_label_2
_geom_bond_distance
_geom_bond_site_symmetry_2
_geom_bond_publ_flag
In1 Cl3 2.4759(17) . ?
In1 Cl1 2.4479(17) . ?
In1 Cl2 2.4537(17) . ?
In1 N7 2.263(5) . ?
In1 N5 2.274(6) . ?
In1 N3 2.309(6) . ?
Br1 C2 1.883(6) . ?
Br2 C5 1.859(7) . ?
Br3 C8 1.885(6) . ?
N7 N2 1.337(8) . ?
N7 C3 1.321(8) . ?
N5 N6 1.317(9) . ?
N5 C9 1.315(10) . ?
N2 H2 0.8600 . ?
N2 C1 1.340(9) . ?
N3 N4 1.360(8) . ?
N3 C6 1.319(9) . ?
N6 H6 0.8600 . ?
N6 C7 1.315(10) . ?
N4 H4 0.8600 . ?
N4 C10 1.314(10) . ?
C5 C6 1.378(10) . ?
C5 C10 1.354(12) . ?
C3 H3 0.9300 . ?
C3 C2 1.364(10) . ?
C6 H6A 0.9300 . ?
C1 H1 0.9300 . ?
C1 C2 1.365(11) . ?
C9 H9 0.9300 . ?
C9 C8 1.380(11) . ?
C10 H10 0.9300 . ?
C8 C7 1.364(12) . ?
C7 H7 0.9300 . ?

loop_
_geom_torsion_atom_site_label_1
_geom_torsion_atom_site_label_2
_geom_torsion_atom_site_label_3
_geom_torsion_atom_site_label_4
_geom_torsion
_geom_torsion_site_symmetry_1
_geom_torsion_site_symmetry_2
_geom_torsion_site_symmetry_3
_geom_torsion_site_symmetry_4
_geom_torsion_publ_flag
In1 N7 N2 C1 173.3(5) . . . . ?
In1 N7 C3 C2 -172.4(5) . . . . ?
In1 N5 N6 C7 169.2(7) . . . . ?
In1 N5 C9 C8 -168.3(6) . . . . ?
In1 N3 N4 C10 -167.9(5) . . . . ?
In1 N3 C6 C5 165.9(5) . . . . ?
Br2 C5 C6 N3 179.6(5) . . . . ?
Br2 C5 C10 N4 -179.7(5) . . . . ?
Br3 C8 C7 N6 -177.0(7) . . . . ?
N7 N2 C1 C2 -1.1(9) . . . . ?
N7 C3 C2 Br1 177.7(6) . . . . ?
N7 C3 C2 C1 0.0(9) . . . . ?
N5 N6 C7 C8 -1.4(12) . . . . ?
N5 C9 C8 Br3 178.4(6) . . . . ?
N5 C9 C8 C7 1.4(11) . . . . ?
N2 N7 C3 C2 -0.7(9) . . . . ?
N2 C1 C2 Br1 -177.0(6) . . . . ?
N2 C1 C2 C3 0.6(9) . . . . ?
N3 N4 C10 C5 0.0(9) . . . . ?
N6 N5 C9 C8 -2.2(10) . . . . ?
N4 N3 C6 C5 0.3(8) . . . . ?
C3 N7 N2 C1 1.1(9) . . . . ?
C6 N3 N4 C10 -0.1(8) . . . . ?
C6 C5 C10 N4 0.2(9) . . . . ?
C9 N5 N6 C7 2.3(11) . . . . ?
C9 C8 C7 N6 0.0(11) . . . . ?
C10 C5 C6 N3 -0.3(9) . . . . ?

loop_
_smtbx_masks_void_nr
_smtbx_masks_void_average_x
_smtbx_masks_void_average_y
_smtbx_masks_void_average_z
_smtbx_masks_void_volume
_smtbx_masks_void_count_electrons
_smtbx_masks_void_content
1 0.000 0.211 0.250 123.8 33.6 ?
2 0.000 -0.211 0.750 123.8 34.0 ?
3 0.500 0.289 0.750 123.8 34.0 ?
4 0.500 0.711 0.250 123.8 33.6 ?
